data_2019338
loop_
_publ_author_name
'Wouters, J.'
'Evrard, G.'
'Durant, F.'

_publ_section_title
;
 Lumiflavinium (7,8,10-Trimethylisoalloxazinium) Nitrate
;
_journal_issue 6
_journal_name_full 'Acta Crystallographica Section C Crystal Structure Communications'
_journal_page_first 1223
_journal_paper_doi 10.1107/S0108270194014265
_journal_volume 51
_journal_year 1995
_chemical_formula_structural 'C13 H13 N4 O2,HNO3,NO3-'
_chemical_formula_sum 'C13 H14 N6 O8'
_chemical_formula_weight 382.2
_chemical_name_common lumiflavine
_chemical_name_systematic
;
Lumiflavinium (7,8,10-trimethylbenzo[g]
pteridine-2,4(1H,3H)-dione) nitrate.
;
_space_group_IT_number 33
_symmetry_cell_setting orthorhombic
_symmetry_space_group_name_Hall 'P 2c -2n'
_symmetry_space_group_name_H-M 'P n a 21'
_cell_angle_alpha 90
_cell_angle_beta 90
_cell_angle_gamma 90
_cell_formula_units_Z 8
_cell_length_a 14.0100(10)
_cell_length_b 7.1040(10)
_cell_length_c 34.086(2)
_cell_measurement_reflns_used 25
_cell_measurement_temperature 295
_cell_measurement_theta_max 50
_cell_measurement_theta_min 40
_cell_volume 3392.5(6)
_computing_cell_refinement 'CAD4 EXPRESS'
_computing_data_collection 'CAD4 EXPRESS'
_computing_data_reduction 'NRCVAX (Gabe,  Le Page, Charland,  Lee & White,  1989)'
_computing_publication_material 'PLATON (Spek, 1990)'
_computing_structure_refinement NRCVAX
_computing_structure_solution 'SIR92 (Altomare,  Cascarano, Giacovazzo & Guagliardi, 1994)'
_diffrn_ambient_temperature 295
_diffrn_measurement_device 'ENRAF NONIUS CAD4'
_diffrn_measurement_method \w/2\q
_diffrn_radiation_monochromator graphite
_diffrn_radiation_source 'fine sealed tube'
_diffrn_radiation_type 'Cu K\a'
_diffrn_radiation_wavelength 1.54060
_diffrn_reflns_av_R_equivalents 0.008
_diffrn_reflns_limit_h_max 17
_diffrn_reflns_limit_h_min 0
_diffrn_reflns_limit_k_max 8
_diffrn_reflns_limit_k_min 0
_diffrn_reflns_limit_l_max 42
_diffrn_reflns_limit_l_min -31
_diffrn_reflns_number 4804
_diffrn_reflns_reduction_process
;
 ?
;
_diffrn_reflns_theta_max 72
_diffrn_reflns_theta_min 0
_diffrn_standards_decay_% 0.04
_diffrn_standards_interval_time 60
_diffrn_standards_number 3
_exptl_absorpt_coefficient_mu 1.05
_exptl_absorpt_correction_T_max 0.99
_exptl_absorpt_correction_T_min 0.87
_exptl_absorpt_correction_type '\y scans'
_exptl_crystal_colour yellow
_exptl_crystal_density_diffrn 1.493
_exptl_crystal_description prism
_exptl_crystal_F_000 1584
_exptl_crystal_size_max 0.2
_exptl_crystal_size_mid 0.2
_exptl_crystal_size_min 0.2
_refine_diff_density_max 0.27
_refine_diff_density_min -0.23
_refine_ls_extinction_method none
_refine_ls_goodness_of_fit_obs 2.05
_refine_ls_hydrogen_treatment 'U~iso~ refined for H atoms'
_refine_ls_matrix_type full
_refine_ls_number_parameters 486
_refine_ls_number_reflns 2499
_refine_ls_R_factor_all 0.079
_refine_ls_R_factor_obs 0.054
_refine_ls_shift/esd_max 0.122
_refine_ls_structure_factor_coef F
_refine_ls_weighting_scheme unit
_refine_ls_wR_factor_all 0.063
_refine_ls_wR_factor_obs 0.052
_reflns_number_observed 2499
_reflns_number_total 3397
_reflns_observed_criterion 'I > 2\s(I)'
_cod_data_source_file du1097sup1.cif
_cod_data_source_block LUMI
_cod_depositor_comments
;
The following automatic conversions were performed:

'_symmetry_cell_setting' value 'Orthorhombic' changed to
'orthorhombic' according to
/home/saulius/struct/CIF-dictionaries/cif_core.dic dictionary named
'cif_core.dic' version 2.4.2 from 2011-04-26.

Automatic conversion script
Id: cif_fix_values 1891 2012-01-12 08:04:46Z andrius 
;
_cod_database_code 2019338

loop_
_symmetry_equiv_pos_as_xyz
x,y,z
1/2-x,1/2+y,1/2+z
1/2+x,1/2-y,z
-x,-y,1/2+z

loop_
_atom_site_aniso_label
_atom_site_aniso_U_11
_atom_site_aniso_U_22
_atom_site_aniso_U_33
_atom_site_aniso_U_12
_atom_site_aniso_U_13
_atom_site_aniso_U_23
O112 .071(5) .066(5) .060(4) .023(4) -.013(4) -.012(4)
O114 .072(5) .045(4) .067(5) .016(4) -.002(4) -.010(4)
N101 .061(5) .041(4) .046(4) .010(4) -.003(4) -.004(4)
N103 .054(5) .047(4) .054(5) .008(4) -.005(4) -.004(4)
N105 .049(5) .044(4) .052(5) .005(4) .006(4) .008(4)
N110 .062(5) .036(4) .046(4) .004(4) -.006(4) .004(4)
C4a .045(5) .042(5) .057(6) .004(5) .008(5) -.001(5)
C5a .052(6) .048(6) .057(6) -.002(5) -.001(5) .010(5)
C9a .053(6) .048(6) .055(6) .004(5) -.001(5) .007(5)
C10a .045(5) .045(6) .044(5) .003(4) .007(4) .002(4)
C102 .047(5) .058(6) .056(6) .010(5) -.003(5) -.004(5)
C104 .046(6) .053(6) .049(6) .003(5) .001(4) -.001(5)
C106 .053(6) .059(7) .076(8) .011(6) -.004(6) .010(6)
C107 .069(8) .076(8) .056(6) -.003(7) -.011(6) .010(6)
C108 .074(8) .076(8) .047(6) -.002(7) -.009(6) .003(6)
C109 .068(7) .055(6) .057(6) .006(6) -.010(6) -.004(6)
C117 .097(10) .086(10) .073(8) .026(8) -.029(7) .007(7)
C118 .103(10) .090(10) .074(8) .017(8) -.031(8) -.005(8)
C120 .127(11) .047(6) .067(7) .032(7) -.046(8) -.017(6)
O212 .071(5) .070(5) .060(4) -.027(4) -.021(4) .017(4)
O214 .074(5) .043(4) .072(5) -.012(3) -.003(4) .013(4)
N201 .060(5) .039(4) .049(4) -.015(4) -.004(4) .002(4)
N203 .053(5) .048(4) .049(5) -.005(4) -.004(4) .012(4)
N205 .053(5) .040(4) .060(5) -.003(4) -.006(4) .000(4)
N210 .057(5) .033(4) .048(4) -.006(4) .001(4) .001(4)
C24a .048(6) .038(5) .046(5) -.002(5) .003(5) .001(4)
C25a .051(6) .045(5) .050(6) -.006(5) -.001(5) -.006(5)
C29a .049(5) .042(5) .046(5) -.004(4) .000(4) -.003(4)
C202 .061(6) .047(5) .045(5) -.007(5) .001(5) .005(5)
C204 .050(6) .046(5) .056(6) -.004(4) .008(5) .005(5)
C206 .064(7) .053(6) .069(7) -.007(6) -.009(6) -.008(6)
C207 .061(7) .071(7) .063(7) -.013(6) -.015(6) -.006(6)
C208 .064(7) .071(8) .052(6) .005(6) .001(5) .003(6)
C209 .063(7) .050(6) .048(5) -.002(5) .001(5) .000(5)
C210 .046(5) .039(5) .047(5) -.001(4) .001(4) -.003(4)
C217 .102(10) .097(11) .094(10) -.020(9) -.039(9) -.012(9)
C218 .102(10) .094(10) .058(7) -.010(8) -.015(7) .012(7)
C220 .108(10) .039(6) .074(8) -.021(6) -.015(7) .010(6)
O11 .2421 .2191 .1198 .0757 -.0369 .0364
O12 .2568 .1256 .0881 -.0486 -.012 -.0213
O13 .3791 .1776 .127 .1461 .0858 .0289
N10 .104(9) .142(12) .077(7) .028(9) .016(7) .009(9)
O21 .090(6) .112(8) .082(6) .042(6) -.029(5) -.025(6)
O22 .081(6) .067(5) .065(5) .010(4) -.003(4) .006(4)
O23 .110(7) .070(6) .121(8) .024(5) .006(6) -.006(6)
N20 .073(7) .060(6) .060(6) -.001(5) .011(5) -.006(5)
O31 .092(6) .071(5) .059(5) .014(5) -.011(4) .000(4)
O32 .112(8) .054(5) .117(8) .025(5) .006(6) -.001(5)
O33 .090(6) .096(7) .070(5) .035(5) -.015(5) -.006(5)
N30 .059(6) .069(6) .068(7) .009(5) .010(5) .015(6)
O41 .138(9) .089(7) .098(7) .003(7) .002(7) .018(6)
O42 .133(8) .092(6) .085(6) .012(6) -.021(6) .022(5)
O43 .167(11) .156(11) .114(8) -.069(9) -.043(8) -.004(8)
N40 .097(9) .104(10) .072(8) -.002(8) -.004(7) .000(7)

loop_
_atom_site_label
_atom_site_fract_x
_atom_site_fract_y
_atom_site_fract_z
_atom_site_U_iso_or_equiv
_atom_site_thermal_displace_type
_atom_site_occupancy
O112 -.0788(5) .3300(11) .2131(4) .066(3) Uani 1
O114 .0948(5) -.1769(9) .2486(4) .061(3) Uani 1
N101 .0075(6) .3539(11) .2693(5) .049(3) Uani 1
N103 .0129(6) .0823(11) .2296(4) .052(3) Uani 1
N105 .1645(6) .0109(11) .3143(4) .048(3) Uani 1
N110 .0935(6) .3724(11) .3275(4) .048(3) Uani 1
C4a .1027(7) .0912(14) .2905(5) .048(3) Uani 1
C5a .1926(7) .1093(14) .3458(5) .052(3) Uani 1
C9a .1568(7) .2910(14) .3548(5) .052(3) Uani 1
C10a .0678(7) .2767(13) .2961(5) .045(3) Uani 1
C102 -.0213(7) .2607(15) .2357(5) .054(3) Uani 1
C104 .0721(7) -.0150(15) .2554(5) .049(3) Uani 1
C106 .2587(8) .0258(17) .3726(5) .063(4) Uani 1
C107 .2863(8) .1162(18) .4057(5) .067(4) Uani 1
C108 .2472(9) .2951(18) .4146(5) .066(4) Uani 1
C109 .1832(8) .3810(16) .3895(5) .060(4) Uani 1
C117 .3616(10) .028(2) .4321(5) .085(5) Uani 1
C118 .2722(10) .395(2) .4521(6) .089(5) Uani 1
C120 .0551(10) .5639(15) .3343(5) .080(5) Uani 1
O212 .3889(6) .8339(11) .2754(4) .067(3) Uani 1
O214 .2180(5) .3237(9) .2399(4) .063(3) Uani 1
N201 .3026(6) .8554(10) .2194(4) .049(3) Uani 1
N203 .2984(6) .5847(12) .2588(4) .050(3) Uani 1
N205 .1503(6) .5095(11) .1745(5) .051(3) Uani 1
N210 .2168(6) .8716(10) .1605(4) .046(3) Uani 1
C24a .2094(7) .5904(13) .1980(5) .044(3) Uani 1
C25a .1218(7) .6039(14) .1424(5) .049(3) Uani 1
C29a .1549(7) .7911(13) .1338(5) .046(3) Uani 1
C202 .3347(7) .7614(14) .2530(5) .051(3) Uani 1
C204 .2408(7) .4854(14) .2333(5) .051(3) Uani 1
C206 .0568(8) .5222(16) .1161(5) .062(4) Uani 1
C207 .0275(8) .6079(18) .0832(5) .065(4) Uani 1
C208 .0624(8) .7922(17) .0749(5) .062(4) Uani 1
C209 .1256(7) .8787(15) .0994(5) .054(3) Uani 1
C210 .2448(7) .7769(13) .1928(5) .044(3) Uani 1
C217 -.0443(10) .514(2) .0560(6) .098(6) Uani 1
C218 .0283(10) .893(2) .0379(5) .085(5) Uani 1
C220 .2558(10) 1.0637(15) .1528(5) .074(5) Uani 1
O11 .1061(11) .808(2) .47362 .1937 Uani 1
O12 .0551(11) .8144(18) .4151(5) .1568 Uani 1
O13 .0403(15) 1.047(2) .4475(6) .2279 Uani 1
N10 .0732(9) .888(2) .4470(5) .108(6) Uani 1
O21 .4715(6) .4024(14) .3719(4) .095(4) Uani 1
O22 .3820(6) .3888(12) .3207(5) .071(3) Uani 1
O23 .3681(7) .6211(13) .3605(5) .100(4) Uani 1
N20 .4068(7) .4728(14) .3507(5) .064(4) Uani 1
O31 .4329(6) .6224(12) .1682(5) .074(3) Uani 1
O32 .4428(7) .3785(12) .1308(5) .094(4) Uani 1
O33 .3446(6) .5982(13) .1161(4) .085(3) Uani 1
N30 .4073(7) .5306(14) .1388(5) .065(4) Uani 1
O41 .2482(8) .5616(16) .0359(5) .108(4) Uani 1
O42 .2711(8) .3300(14) .0745(5) .103(4) Uani 1
O43 .1823(9) .2948(18) .0242(4) .146(6) Uani 1
N40 .2307(9) .395(2) .0426(5) .091(5) Uani 1
H12A .00743 .60246 .31045 .082 Uiso 1
H12B .01649 .56657 .36152 .082 Uiso 1
H12C .11341 .66314 .33535 .082 Uiso 1
H17A .4229 .11551 .43325 .0957 Uiso 1
H17B .33240 .0039 .46068 .0957 Uiso 1
H17C .3815 -.10914 .41927 .0957 Uiso 1
H18A .23229 .52915 .4528 .0937 Uiso 1
H18B .2511 .31228 .47676 .0937 Uiso 1
H18C .3464 .42436 .45233 .0937 Uiso 1
H101 -.02144 .46206 .27390 .0595 Uiso 1
H103 -.00695 .01093 .2014 .0602 Uiso 1
H106 .28906 -.10909 .36437 .0699 Uiso 1
H109 .15066 .52169 .39667 .0701 Uiso 1
H22A .30290 1.1048 .17664 .0885 Uiso 1
H22B .29793 1.06254 .12569 .0885 Uiso 1
H22C .19962 1.16535 .14988 .0885 Uiso 1
H27A -.10783 .59987 .05107 .1037 Uiso 1
H27B -.01106 .50484 .02456 .1037 Uiso 1
H27C -.06299 .37531 .0632 .1037 Uiso 1
H28A .05893 1.02991 .03494 .0933 Uiso 1
H28B .04888 .80904 .01168 .0933 Uiso 1
H28C -.04947 .90413 .03717 .0933 Uiso 1
H201 .3328 .95827 .21539 .0595 Uiso 1
H203 .31787 .51415 .28502 .0598 Uiso 1
H206 .02439 .38209 .12213 .0715 Uiso 1
H209 .15320 1.01765 .09138 .0614 Uiso 1

loop_
_atom_type_symbol
_atom_type_scat_source
O 'International Tables Vol C Tables 4.2.6.8 and 6.1.1.4'
N 'International Tables Vol C Tables 4.2.6.8 and 6.1.1.4'
H 'International Tables Vol C Tables 4.2.6.8 and 6.1.1.4'
C 'International Tables Vol C Tables 4.2.6.8 and 6.1.1.4'

loop_
_geom_angle_atom_site_label_1
_geom_angle_atom_site_label_2
_geom_angle_atom_site_label_3
_geom_angle
_geom_angle_publ_flag
C10a N101 C102 123.0(9) yes
C102 N103 C104 124.8(12) yes
C4a N105 C5a 117.4(9) yes
C9a N110 C10a 119.8(9) yes
C9a N110 C120 120.1(12) yes
C10a N110 C120 120.1(11) yes
N105 C4a C10a 123.1(13) yes
N105 C4a C104 117.9(10) yes
C10a C4a C104 118.9(12) yes
N105 C5a C9a 123.0(12) yes
N105 C5a C106 119.1(10) yes
C9a C5a C106 117.9(13) yes
N110 C9a C5a 116.9(13) yes
N110 C9a C109 122.6(10) yes
C5a C9a C109 120.5(12) yes
N101 C10a N110 120.5(9) yes
N101 C10a C4a 119.9(13) yes
N110 C10a C4a 119.6(12) yes
O112 C102 N101 121.5(10) yes
O112 C102 N103 120.6(13) yes
N101 C102 N103 117.8(12) yes
O114 C104 N103 120.3(14) yes
O114 C104 C4a 124.2(13) yes
N103 C104 C4a 115.5(9) yes
C5a C106 C107 121.4(11) yes
C106 C107 C108 119.6(13) yes
C106 C107 C117 119.7(12) yes
C108 C107 C117 120.7(14) yes
C107 C108 C109 121.0(14) yes
C107 C108 C118 121.0(13) yes
C109 C108 C118 118.0(12) yes
C9a C109 C108 119.7(11) yes
C202 N201 C210 123.4(9) yes
C202 N203 C204 126.5(13) yes
C24a N205 C25a 118.3(10) yes
C29a N210 C210 120.9(9) yes
C29a N210 C220 119.5(12) yes
C210 N210 C220 119.5(11) yes
N205 C24a C204 118.1(10) yes
N205 C24a C210 124.1(14) yes
C204 C24a C210 117.7(12) yes
N205 C25a C29a 122.1(12) yes
N205 C25a C206 120.4(10) yes
C29a C25a C206 117.5(13) yes
N210 C29a C25a 116.8(13) yes
N210 C29a C209 123.8(9) yes
C25a C29a C209 119.4(12) yes
O212 C202 N201 121.5(10) yes
O212 C202 N203 122.7(14) yes
N201 C202 N203 115.9(11) yes
O214 C204 N203 121.4(14) yes
O214 C204 C24a 123.3(13) yes
N203 C204 C24a 115.3(9) yes
C25a C206 C207 123.0(11) yes
C206 C207 C208 118.6(13) yes
C206 C207 C217 120.9(12) yes
C208 C207 C217 120.5(14) yes
C207 C208 C209 121.0(14) yes
C207 C208 C218 119.2(12) yes
C209 C208 C218 119.8(12) yes
C29a C209 C208 120.5(11) yes
N201 C210 N210 121.4(9) yes
N201 C210 C24a 120.9(13) yes
N210 C210 C24a 117.6(12) yes
O11 N10 O12 124.1(15) no
O11 N10 O13 126.1(18) no
O12 N10 O13 109.1(17) no
O21 N20 O22 119.0(11) no
O21 N20 O23 120.0(15) no
O22 N20 O23 121.0(13) no
O31 N30 O32 121.7(13) no
O31 N30 O33 119.5(10) no
O32 N30 O33 118.8(15) no
O41 N40 O42 114.0(14) no
O41 N40 O43 127.1(17) no
O42 N40 O43 118.9(14) no
C10a N101 H101 121.1(16) no
C102 N101 H101 115.5(13) no
C102 N103 H103 117.5(11) no
C104 N103 H103 117.7(9) no
C5a C106 H106 117.1(14) no
C107 C106 H106 121.5(13) no
C9a C109 H109 118.9(12) no
C108 C109 H109 121.4(14) no
C107 C117 H17A 110.0(12) no
C107 C117 H17B 109.8(12) no
C107 C117 H17C 107.7(13) no
H17A C117 H17B 111.7(14) no
H17A C117 H17C 109.1(12) no
H17B C117 H17C 108.4(13) no
C108 C118 H18A 107.9(14) no
C108 C118 H18B 110.2(12) no
C108 C118 H18C 109.1(15) no
H18A C118 H18B 108.5(15) no
H18A C118 H18C 109.0(12) no
H18B C118 H18C 112.0(16) no
N110 C120 H12A 109.7(12) no
N110 C120 H12B 109.5(11) no
N110 C120 H12C 109.3(11) no
H12A C120 H12B 109.4(12) no
H12A C120 H12C 109.0(12) no
H12B C120 H12C 109.9(13) no
C202 N201 H201 112.3(11) no
C210 N201 H201 123.2(14) no
C202 N203 H203 117.4(11) no
C204 N203 H203 116.1(9) no
C25a C206 H206 121.1(14) no
C207 C206 H206 115.8(12) no
C29a C209 H209 120.7(12) no
C208 C209 H209 118.9(14) no
C207 C217 H27A 112.8(13) no
C207 C217 H27B 108.6(12) no
C207 C217 H27C 115.7(16) no
H27A C217 H27B 102.4(15) no
H27A C217 H27C 110.9(12) no
H27B C217 H27C 105.2(14) no
C208 C218 H28A 112.3(13) no
C208 C218 H28B 109.3(12) no
C208 C218 H28C 111.4(13) no
H28A C218 H28B 108.0(14) no
H28A C218 H28C 109.4(12) no
H28B C218 H28C 106.2(13) no
N210 C220 H22A 109.7(12) no
N210 C220 H22B 109.8(11) no
N210 C220 H22C 111.3(11) no
H22A C220 H22B 107.8(12) no
H22A C220 H22C 109.5(11) no
H22B C220 H22C 108.8(13) no

loop_
_geom_bond_atom_site_label_1
_geom_bond_atom_site_label_2
_geom_bond_distance
_geom_bond_publ_flag
O112 C102 1.219(17) yes
O114 C104 1.216(13) yes
N101 C10a 1.360(19) yes
N101 C102 1.38(2) yes
N103 C102 1.371(13) yes
N103 C104 1.392(17) yes
N105 C4a 1.317(17) yes
N105 C5a 1.340(19) yes
N110 C9a 1.410(17) yes
N110 C10a 1.318(19) yes
N110 C120 1.481(14) yes
C4a C10a 1.418(14) yes
C4a C104 1.48(2) yes
C5a C9a 1.418(15) yes
C5a C106 1.430(19) yes
C9a C109 1.39(2) yes
C106 C107 1.35(2) yes
C107 C108 1.417(18) yes
C107 C117 1.52(2) yes
C108 C109 1.38(2) yes
C108 C118 1.50(2) yes
O212 C202 1.194(17) yes
O214 C204 1.213(12) yes
N201 C202 1.400(19) yes
N201 C210 1.337(17) yes
N203 C202 1.369(13) yes
N203 C204 1.380(17) yes
N205 C24a 1.287(18) yes
N205 C25a 1.34(2) yes
N210 C29a 1.381(17) yes
N210 C210 1.349(19) yes
N210 C220 1.493(14) yes
C24a C204 1.48(2) yes
C24a C210 1.426(13) yes
C25a C29a 1.439(14) yes
C25a C206 1.403(19) yes
C29a C209 1.39(2) yes
C206 C207 1.34(2) yes
C207 C208 1.426(18) yes
C207 C217 1.52(2) yes
C208 C209 1.363(19) yes
C208 C218 1.53(2) yes
O11 N10 1.166(18) no
O12 N10 1.23(2) no
O13 N10 1.22(2) no
O21 N20 1.263(17) no
O22 N20 1.23(2) no
O23 N20 1.231(15) no
O31 N30 1.25(2) no
O32 N30 1.220(14) no
O33 N30 1.265(17) no
O41 N40 1.230(18) no
O42 N40 1.31(2) no
O43 N40 1.17(2) no
N101 H101 .883(8) no
N103 H103 1.122(12) no
C106 H106 1.085(12) no
C109 H109 1.125(12) no
C117 H17A 1.061(14) no
C117 H17B 1.070(17) no
C117 H17C 1.104(15) no
C118 H18A 1.105(14) no
C118 H18B 1.067(18) no
C118 H18C 1.060(14) no
C120 H12A 1.087(16) no
C120 H12B 1.074(16) no
C120 H12C 1.080(13) no
N201 H201 .855(8) no
N203 H203 1.060(12) no
C206 H206 1.113(12) no
C209 H209 1.095(11) no
C217 H27A 1.092(14) no
C217 H27B 1.17(2) no
C217 H27C 1.049(15) no
C218 H28A 1.068(14) no
C218 H28B 1.112(16) no
C218 H28C 1.093(14) no
C220 H22A 1.087(16) no
C220 H22B 1.097(16) no
C220 H22C 1.073(13) no

loop_
_geom_torsion_atom_site_label_1
_geom_torsion_atom_site_label_2
_geom_torsion_atom_site_label_3
_geom_torsion_atom_site_label_4
_geom_torsion
_geom_torsion_publ_flag
C102 N101 C10a N110 179.5(12) no
C102 N101 C10a C4a -1.1(18) no
C10a N101 C102 O112 176.6(12) no
C10a N101 C102 N103 0(2) no
C104 N103 C102 O112 -174.2(12) no
C104 N103 C102 N101 2.3(17) no
C102 N103 C104 O114 176.0(11) no
C102 N103 C104 C4a -3.5(17) no
C5a N105 C4a C10a 2.1(18) no
C5a N105 C4a C104 179.3(11) no
C4a N105 C5a C9a 1.8(18) no
C4a N105 C5a C106 179.2(11) no
C10a N110 C9a C5a 2.4(16) no
C10a N110 C9a C109 -176.9(12) no
C120 N110 C9a C5a -178.4(11) no
C120 N110 C9a C109 2.4(17) no
C9a N110 C10a N101 -179.4(11) no
C9a N110 C10a C4a 1.2(16) no
C120 N110 C10a N101 1.3(18) no
C120 N110 C10a C4a -178.1(11) no
N105 C4a C10a N101 176.9(12) no
N105 C4a C10a N110 -3.7(19) no
C104 C4a C10a N101 -.2(18) no
C104 C4a C10a N110 179.2(11) no
N105 C4a C104 O114 5.7(19) no
N105 C4a C104 N103 -174.9(11) no
C10a C4a C104 O114 -177.1(12) no
C10a C4a C104 N103 2.3(16) no
N105 C5a C9a N110 -4.0(18) no
N105 C5a C9a C109 175.2(12) no
C106 C5a C9a N110 178.5(11) no
C106 C5a C9a C109 -2.2(18) no
N105 C5a C106 C107 -177.2(12) no
C9a C5a C106 C107 .3(19) no
N110 C9a C109 C108 -178.6(11) no
C5a C9a C109 C108 2.2(19) no
C5a C106 C107 C108 2(2) no
C5a C106 C107 C117 -176.1(12) no
C106 C107 C108 C109 -2(2) no
C106 C107 C108 C118 176.7(13) no
C117 C107 C108 C109 176.0(13) no
C117 C107 C108 C118 -6(2) no
C107 C108 C109 C9a -.2(19) no
C118 C108 C109 C9a -178.7(12) no
C210 N201 C202 O212 177.4(12) no
C210 N201 C202 N203 -4.1(17) no
C202 N201 C210 N210 -178.9(11) no
C202 N201 C210 C24a 2.1(18) no
C204 N203 C202 O212 -175.3(12) no
C204 N203 C202 N201 6.2(17) no
C202 N203 C204 O214 174.5(11) no
C202 N203 C204 C24a -5.7(17) no
C25a N205 C24a C204 -179.8(12) no
C25a N205 C24a C210 1.9(19) no
C24a N205 C25a C29a -.3(19) no
C24a N205 C25a C206 -179.4(12) no
C210 N210 C29a C25a .5(17) no
C210 N210 C29a C209 -178.0(11) no
C220 N210 C29a C25a 178.4(11) no
C220 N210 C29a C209 0(2) no
C29a N210 C210 N201 -178.1(11) no
C29a N210 C210 C24a .9(17) no
C220 N210 C210 N201 4.0(17) no
C220 N210 C210 C24a -177.0(11) no
N205 C24a C204 O214 4.4(19) no
N205 C24a C204 N203 -175.3(11) no
C210 C24a C204 O214 -177.2(12) no
C210 C24a C204 N203 3.1(16) no
N205 C24a C210 N201 176.8(12) no
N205 C24a C210 N210 -2.3(19) no
C204 C24a C210 N201 -1.5(17) no
C204 C24a C210 N210 179.4(11) no
N205 C25a C29a N210 -.9(17) no
N205 C25a C29a C209 177.6(12) no
C206 C25a C29a N210 178.3(11) no
C206 C25a C29a C209 -3.2(17) no
N205 C25a C206 C207 -178.5(13) no
C29a C25a C206 C207 2.3(19) no
N210 C29a C209 C208 -178.4(12) no
C25a C29a C209 C208 3.2(18) no
C25a C206 C207 C208 -1(2) no
C25a C206 C207 C217 -179.1(12) no
C206 C207 C208 C209 1(2) no
C206 C207 C208 C218 -178.9(12) no
C217 C207 C208 C209 179.0(13) no
C217 C207 C208 C218 -1.2(19) no
C207 C208 C209 C29a -2.2(19) no
C218 C208 C209 C29a 177.9(12) no
